data_7248934
loop_
_publ_author_name
'Wang, Pengfei'
'Liu, Lile'
'Sun, Zebang'
'Qin, Feng'
'Shi, Lei'
'Gao, Chao'
'Du, Yang'
'Zhang, Chong'
'Hu, Bingcheng'
'Sun, Chengguo'

_publ_section_title
;
 Constructing layered structure amidine-based pentazolate salts with low
 sensitivity
;
_journal_issue 30
_journal_name_full CrystEngComm
_journal_page_first 4114
_journal_page_last 4120
_journal_paper_doi 10.1039/D4CE00521J
_journal_volume 26
_journal_year 2024
_chemical_formula_moiety 'C7 H9 N2, N5'
_chemical_formula_sum 'C7 H9 N7'
_chemical_formula_weight 191.21
_space_group_crystal_system triclinic
_space_group_IT_number 2
_space_group_name_Hall '-P 1'
_space_group_name_H-M_alt 'P -1'
_atom_sites_solution_hydrogens geom
_audit_creation_method SHELXL-2019/3
_audit_update_record
;
2024-04-29 deposited with the CCDC.	2024-07-02 downloaded from the CCDC.
;
_cell_angle_alpha 84.813(3)
_cell_angle_beta 86.135(4)
_cell_angle_gamma 83.993(4)
_cell_formula_units_Z 2
_cell_length_a 3.9161(5)
_cell_length_b 9.7152(11)
_cell_length_c 12.5718(14)
_cell_measurement_reflns_used 3950
_cell_measurement_temperature 296(2)
_cell_measurement_theta_max 27.13
_cell_measurement_theta_min 2.12
_cell_volume 472.92(10)
_computing_cell_refinement 'Bruker SAINT'
_computing_data_collection 'Bruker APEX3'
_computing_data_reduction 'Bruker SAINT'
_computing_molecular_graphics 'Bruker SHELXTL'
_computing_publication_material 'Bruker SHELXTL'
_computing_structure_refinement 'SHELXL-2019/3 (Sheldrick, 2019)'
_computing_structure_solution 'SHELXT 2014/5 (Sheldrick, 2014)'
_diffrn_ambient_temperature 296(2)
_diffrn_detector_area_resol_mean 10.42
_diffrn_measured_fraction_theta_full 0.977
_diffrn_measured_fraction_theta_max 0.972
_diffrn_measurement_device_type 'Bruker D8 QUEST PHOTON 100'
_diffrn_measurement_method '\f and \w scans'
_diffrn_radiation_type MoK\a
_diffrn_radiation_wavelength 0.71073
_diffrn_reflns_av_unetI/netI 0.0510
_diffrn_reflns_Laue_measured_fraction_full 0.977
_diffrn_reflns_Laue_measured_fraction_max 0.972
_diffrn_reflns_limit_h_max 5
_diffrn_reflns_limit_h_min -5
_diffrn_reflns_limit_k_max 12
_diffrn_reflns_limit_k_min -12
_diffrn_reflns_limit_l_max 16
_diffrn_reflns_limit_l_min 0
_diffrn_reflns_number 2115
_diffrn_reflns_point_group_measured_fraction_full 0.977
_diffrn_reflns_point_group_measured_fraction_max 0.972
_diffrn_reflns_theta_full 25.242
_diffrn_reflns_theta_max 27.563
_diffrn_reflns_theta_min 2.115
_diffrn_source.source 'Ius 2.0'
_diffrn_source.type microfocus

_exptl_absorpt_coefficient_mu 0.094
_exptl_absorpt_correction_T_max 0.7456
_exptl_absorpt_correction_T_min 0.5830
_exptl_absorpt_correction_type multi-scan
_exptl_absorpt_process_details sadabs
_exptl_crystal_colour colourless
_exptl_crystal_density_diffrn 1.343
_exptl_crystal_description needle
_exptl_crystal_F_000 200
_exptl_crystal_size_max 0.200
_exptl_crystal_size_mid 0.030
_exptl_crystal_size_min 0.010
_refine_diff_density_max 0.172
_refine_diff_density_min -0.168
_refine_diff_density_rms 0.037
_refine_ls_extinction_method none
_refine_ls_goodness_of_fit_ref 1.043
_refine_ls_hydrogen_treatment constr
_refine_ls_matrix_type full
_refine_ls_number_parameters 128
_refine_ls_number_reflns 2115
_refine_ls_number_restraints 0
_refine_ls_restrained_S_all 1.043
_refine_ls_R_factor_all 0.0969
_refine_ls_R_factor_gt 0.0547
_refine_ls_shift/su_max 0.000
_refine_ls_shift/su_mean 0.000
_refine_ls_structure_factor_coef Fsqd
_refine_ls_weighting_details 'w=1/[\s^2^(Fo^2^)+(0.0656P)^2^+0.0683P] where P=(Fo^2^+2Fc^2^)/3'
_refine_ls_weighting_scheme calc
_refine_ls_wR_factor_gt 0.1222
_refine_ls_wR_factor_ref 0.1373
_reflns_Friedel_coverage 0.000
_reflns_number_gt 1409
_reflns_number_total 2115
_reflns_threshold_expression 'I > 2\s(I)'
_cod_data_source_file d4ce00521j2.cif
_cod_data_source_block WPF240422_3
_cod_depositor_comments 'Adding full bibliography for 7248931--7248937.cif.'
_cod_database_code 7248934
_shelx_shelxl_version_number 2019/3
_shelx_space_group_comment
;
The symmetry employed for this shelxl refinement is uniquely defined
by the following loop, which should always be used as a source of
symmetry information in preference to the above space-group names.
They are only intended as comments.
;
_shelx_estimated_absorpt_t_min 0.981
_shelx_estimated_absorpt_t_max 0.999

loop_
_space_group_symop_operation_xyz
'x, y, z'
'-x, -y, -z'

loop_
_atom_site_label
_atom_site_type_symbol
_atom_site_fract_x
_atom_site_fract_y
_atom_site_fract_z
_atom_site_U_iso_or_equiv
_atom_site_adp_type
_atom_site_occupancy
_atom_site_site_symmetry_order
_atom_site_calc_flag
_atom_site_refinement_flags_posn
_atom_site_refinement_flags_adp
_atom_site_refinement_flags_occupancy
_atom_site_disorder_assembly
_atom_site_disorder_group
C1 C 0.4293(5) 0.23208(16) 0.72294(13) 0.0363(4) Uani 1 1 d . . . . .
C2 C 0.3947(6) 0.34996(18) 0.65163(14) 0.0494(5) Uani 1 1 d . . . . .
H2 H 0.440628 0.435534 0.671973 0.059 Uiso 1 1 calc R U . . .
C3 C 0.2916(6) 0.3385(2) 0.55061(16) 0.0618(6) Uani 1 1 d . . . . .
H3 H 0.270214 0.417080 0.502529 0.074 Uiso 1 1 calc R U . . .
C4 C 0.2197(6) 0.2134(3) 0.51945(17) 0.0633(6) Uani 1 1 d . . . . .
H4 H 0.150503 0.207280 0.450852 0.076 Uiso 1 1 calc R U . . .
C5 C 0.2505(6) 0.0982(2) 0.58990(16) 0.0570(6) Uani 1 1 d . . . . .
H5 H 0.199829 0.013338 0.569384 0.068 Uiso 1 1 calc R U . . .
C6 C 0.3552(5) 0.10648(18) 0.69038(15) 0.0448(5) Uani 1 1 d . . . . .
H6 H 0.377045 0.026961 0.737475 0.054 Uiso 1 1 calc R U . . .
C7 C 0.5450(5) 0.24021(16) 0.83056(13) 0.0383(5) Uani 1 1 d . . . . .
N1 N 0.1224(5) 0.63037(16) 0.82235(14) 0.0625(6) Uani 1 1 d . . . . .
N2 N 0.1751(5) 0.67386(16) 0.91297(13) 0.0605(5) Uani 1 1 d . . . . .
N3 N 0.0547(5) 0.80390(16) 0.91269(13) 0.0589(5) Uani 1 1 d . . . . .
N4 N -0.0741(5) 0.84171(15) 0.82215(14) 0.0574(5) Uani 1 1 d . . . . .
N5 N -0.0331(6) 0.73456(18) 0.76388(14) 0.0673(6) Uani 1 1 d . . . . .
N6 N 0.5037(5) 0.35794(14) 0.87476(12) 0.0552(5) Uani 1 1 d . . . . .
H6A H 0.571721 0.362195 0.937902 0.066 Uiso 1 1 calc R U . . .
H6B H 0.408390 0.431174 0.840709 0.066 Uiso 1 1 calc R U . . .
N7 N 0.6901(5) 0.12885(14) 0.88252(11) 0.0491(5) Uani 1 1 d . . . . .
H7A H 0.758052 0.133245 0.945654 0.059 Uiso 1 1 calc R U . . .
H7B H 0.717487 0.051301 0.853516 0.059 Uiso 1 1 calc R U . . .

loop_
_atom_site_aniso_label
_atom_site_aniso_U_11
_atom_site_aniso_U_22
_atom_site_aniso_U_33
_atom_site_aniso_U_23
_atom_site_aniso_U_13
_atom_site_aniso_U_12
C1 0.0341(11) 0.0340(8) 0.0392(9) -0.0048(7) -0.0011(8) 0.0048(8)
C2 0.0585(15) 0.0399(10) 0.0485(11) 0.0015(8) -0.0082(10) 0.0005(10)
C3 0.0712(17) 0.0662(13) 0.0453(11) 0.0091(9) -0.0153(11) 0.0010(12)
C4 0.0572(16) 0.0845(16) 0.0502(12) -0.0145(11) -0.0156(11) -0.0008(13)
C5 0.0539(15) 0.0620(13) 0.0594(13) -0.0206(10) -0.0122(11) -0.0067(11)
C6 0.0446(13) 0.0389(9) 0.0509(11) -0.0067(8) -0.0035(9) -0.0012(9)
C7 0.0428(12) 0.0293(8) 0.0410(10) -0.0043(7) -0.0015(9) 0.0057(8)
N1 0.0872(16) 0.0385(9) 0.0612(11) -0.0130(7) -0.0184(10) 0.0133(9)
N2 0.0858(15) 0.0437(9) 0.0499(10) -0.0042(7) -0.0167(10) 0.0124(9)
N3 0.0793(15) 0.0438(9) 0.0522(10) -0.0089(7) -0.0124(10) 0.0093(9)
N4 0.0704(14) 0.0358(8) 0.0632(11) 0.0008(7) -0.0122(10) 0.0094(8)
N5 0.0886(16) 0.0631(11) 0.0499(10) -0.0059(8) -0.0244(10) 0.0078(11)
N6 0.0857(15) 0.0329(8) 0.0456(9) -0.0087(6) -0.0199(9) 0.0154(9)
N7 0.0732(13) 0.0331(7) 0.0388(8) -0.0067(6) -0.0122(8) 0.0148(8)

loop_
_atom_type_symbol
_atom_type_description
_atom_type_scat_dispersion_real
_atom_type_scat_dispersion_imag
_atom_type_scat_source
C C 0.0033 0.0016 'International Tables Vol C Tables 4.2.6.8 and 6.1.1.4'
H H 0.0000 0.0000 'International Tables Vol C Tables 4.2.6.8 and 6.1.1.4'
N N 0.0061 0.0033 'International Tables Vol C Tables 4.2.6.8 and 6.1.1.4'

loop_
_geom_angle_atom_site_label_1
_geom_angle_atom_site_label_2
_geom_angle_atom_site_label_3
_geom_angle
_geom_angle_site_symmetry_1
_geom_angle_site_symmetry_3
_geom_angle_publ_flag
C6 C1 C2 118.89(17) . . ?
C6 C1 C7 120.54(15) . . ?
C2 C1 C7 120.57(16) . . ?
C3 C2 C1 119.20(19) . . ?
C3 C2 H2 120.4 . . ?
C1 C2 H2 120.4 . . ?
C4 C3 C2 121.25(19) . . ?
C4 C3 H3 119.4 . . ?
C2 C3 H3 119.4 . . ?
C5 C4 C3 119.4(2) . . ?
C5 C4 H4 120.3 . . ?
C3 C4 H4 120.3 . . ?
C4 C5 C6 120.47(19) . . ?
C4 C5 H5 119.8 . . ?
C6 C5 H5 119.8 . . ?
C5 C6 C1 120.74(18) . . ?
C5 C6 H6 119.6 . . ?
C1 C6 H6 119.6 . . ?
N6 C7 N7 119.91(16) . . ?
N6 C7 C1 120.32(15) . . ?
N7 C7 C1 119.77(15) . . ?
N2 N1 N5 107.92(15) . . ?
N1 N2 N3 108.56(16) . . ?
N4 N3 N2 108.39(15) . . ?
N3 N4 N5 108.17(15) . . ?
N1 N5 N4 106.96(16) . . ?
C7 N6 H6A 120.0 . . ?
C7 N6 H6B 120.0 . . ?
H6A N6 H6B 120.0 . . ?
C7 N7 H7A 120.0 . . ?
C7 N7 H7B 120.0 . . ?
H7A N7 H7B 120.0 . . ?

loop_
_geom_bond_atom_site_label_1
_geom_bond_atom_site_label_2
_geom_bond_distance
_geom_bond_site_symmetry_2
_geom_bond_publ_flag
C1 C6 1.386(2) . ?
C1 C2 1.390(2) . ?
C1 C7 1.467(2) . ?
C2 C3 1.376(3) . ?
C2 H2 0.9300 . ?
C3 C4 1.372(3) . ?
C3 H3 0.9300 . ?
C4 C5 1.364(3) . ?
C4 H4 0.9300 . ?
C5 C6 1.366(3) . ?
C5 H5 0.9300 . ?
C6 H6 0.9300 . ?
C7 N6 1.307(2) . ?
C7 N7 1.309(2) . ?
N1 N2 1.287(2) . ?
N1 N5 1.316(2) . ?
N2 N3 1.301(2) . ?
N3 N4 1.284(2) . ?
N4 N5 1.316(2) . ?
N6 H6A 0.8600 . ?
N6 H6B 0.8600 . ?
N7 H7A 0.8600 . ?
N7 H7B 0.8600 . ?

loop_
_geom_hbond_atom_site_label_D
_geom_hbond_atom_site_label_H
_geom_hbond_atom_site_label_A
_geom_hbond_distance_DH
_geom_hbond_distance_HA
_geom_hbond_distance_DA
_geom_hbond_angle_DHA
_geom_hbond_site_symmetry_A
_geom_hbond_publ_flag
N7 H7A N3 0.86 2.13 2.973(2) 165.6 2_667 yes
N7 H7B N3 0.86 2.69 3.326(2) 132.2 1_645 yes
N7 H7B N4 0.86 2.17 2.993(2) 159.4 1_645 yes
N6 H6A N2 0.86 2.16 3.004(2) 165.5 2_667 yes
N6 H6B N2 0.86 2.65 3.265(2) 129.1 . yes
N6 H6B N1 0.86 2.13 2.942(2) 156.5 . yes

loop_
_geom_torsion_atom_site_label_1
_geom_torsion_atom_site_label_2
_geom_torsion_atom_site_label_3
_geom_torsion_atom_site_label_4
_geom_torsion
_geom_torsion_site_symmetry_1
_geom_torsion_site_symmetry_2
_geom_torsion_site_symmetry_3
_geom_torsion_site_symmetry_4
_geom_torsion_publ_flag
C6 C1 C2 C3 -0.7(3) . . . . ?
C7 C1 C2 C3 178.8(2) . . . . ?
C1 C2 C3 C4 0.6(4) . . . . ?
C2 C3 C4 C5 0.1(4) . . . . ?
C3 C4 C5 C6 -0.6(4) . . . . ?
C4 C5 C6 C1 0.5(3) . . . . ?
C2 C1 C6 C5 0.1(3) . . . . ?
C7 C1 C6 C5 -179.38(19) . . . . ?
C6 C1 C7 N6 -156.59(19) . . . . ?
C2 C1 C7 N6 23.9(3) . . . . ?
C6 C1 C7 N7 23.3(3) . . . . ?
C2 C1 C7 N7 -156.16(19) . . . . ?
N5 N1 N2 N3 0.1(3) . . . . ?
N1 N2 N3 N4 0.2(3) . . . . ?
N2 N3 N4 N5 -0.4(3) . . . . ?
N2 N1 N5 N4 -0.3(3) . . . . ?
N3 N4 N5 N1 0.4(3) . . . . ?
